data_7103292
loop_
_publ_author_name
'Byrne, Peter'
'Lloyd, Gareth O'
'Anderson, Kirsty M'
'Clarke, Nigel'
'Steed, Jonathan W'

_publ_section_title
;
 Anion hydrogen bond effects in the formation of planar or quintuple
 helical coordination polymers.
;
_journal_issue 32
_journal_name_full 'Chemical communications (Cambridge, England)'
_journal_page_first 3720
_journal_page_last 3722
_journal_paper_doi 10.1039/b806060f
_journal_year 2008
_chemical_formula_sum 'C19 H29.5 Ag N8 O6.75'
_chemical_formula_weight 585.88
_chemical_name_common NO3
_chemical_name_systematic
;
?
;
_space_group_IT_number 33
_symmetry_cell_setting orthorhombic
_symmetry_space_group_name_Hall 'P 2c -2n'
_symmetry_space_group_name_H-M 'P n a 21'
_atom_sites_solution_hydrogens geom
_atom_sites_solution_primary direct
_atom_sites_solution_secondary difmap
_audit_creation_method SHELXL-97
_cell_angle_alpha 90.00
_cell_angle_beta 90.00
_cell_angle_gamma 90.00
_cell_formula_units_Z 4
_cell_length_a 34.975(3)
_cell_length_b 12.5607(11)
_cell_length_c 5.7537(5)
_cell_measurement_temperature 120(2)
_cell_volume 2527.7(4)
_computing_cell_refinement 'SMART V5.625 (Bruker, 2001)'
_computing_data_collection 'SMART V5.625 (Bruker, 2001)'
_computing_data_reduction 'SAINT+ NT V6.22 (Bruker, 2001)'
_computing_molecular_graphics 'XSeed interface to POVRay'
_computing_publication_material 'CIFTAB (Sheldrick, 1997)'
_computing_structure_refinement 'SHELXL-97 (Sheldrick, 1997)'
_computing_structure_solution 'SHELXS-97 (Sheldrick, 1990)'
_diffrn_ambient_temperature 120(2)
_diffrn_measured_fraction_theta_full 0.999
_diffrn_measured_fraction_theta_max 0.999
_diffrn_measurement_device_type SMART6000
_diffrn_measurement_method \w
_diffrn_radiation_monochromator graphite
_diffrn_radiation_source 'fine-focus sealed tube'
_diffrn_radiation_type MoK\a
_diffrn_radiation_wavelength 0.71073
_diffrn_reflns_av_R_equivalents 0.0353
_diffrn_reflns_av_sigmaI/netI 0.0458
_diffrn_reflns_limit_h_max 45
_diffrn_reflns_limit_h_min -41
_diffrn_reflns_limit_k_max 16
_diffrn_reflns_limit_k_min -16
_diffrn_reflns_limit_l_max 7
_diffrn_reflns_limit_l_min -6
_diffrn_reflns_number 14617
_diffrn_reflns_theta_full 27.50
_diffrn_reflns_theta_max 27.50
_diffrn_reflns_theta_min 1.72
_diffrn_standards_decay_% 0
_diffrn_standards_number 0
_exptl_absorpt_coefficient_mu 0.850
_exptl_absorpt_correction_T_max 0.8902
_exptl_absorpt_correction_T_min 0.7726
_exptl_absorpt_correction_type empirical
_exptl_crystal_density_diffrn 1.540
_exptl_crystal_density_method 'not measured'
_exptl_crystal_F_000 1202
_exptl_crystal_size_max 0.32
_exptl_crystal_size_mid 0.27
_exptl_crystal_size_min 0.14
_refine_diff_density_max 1.139
_refine_diff_density_min -0.363
_refine_diff_density_rms 0.080
_refine_ls_abs_structure_details 'Flack H D (1983), Acta Cryst. A39, 876-881'
_refine_ls_abs_structure_Flack -0.03(3)
_refine_ls_extinction_method none
_refine_ls_goodness_of_fit_ref 1.024
_refine_ls_hydrogen_treatment mixed
_refine_ls_matrix_type full
_refine_ls_number_parameters 334
_refine_ls_number_reflns 5580
_refine_ls_number_restraints 1
_refine_ls_restrained_S_all 1.024
_refine_ls_R_factor_all 0.0460
_refine_ls_R_factor_gt 0.0378
_refine_ls_shift/su_max 0.001
_refine_ls_shift/su_mean 0.000
_refine_ls_structure_factor_coef Fsqd
_refine_ls_weighting_details 'calc w=1/[\s^2^(Fo^2^)+(0.0557P)^2^+0.2571P] where P=(Fo^2^+2Fc^2^)/3'
_refine_ls_weighting_scheme calc
_refine_ls_wR_factor_gt 0.0928
_refine_ls_wR_factor_ref 0.0979
_reflns_number_gt 4842
_reflns_number_total 5580
_reflns_threshold_expression >2sigma(I)
_cod_data_source_file b806060f.txt
_cod_data_source_block NO3.CIF
_cod_original_sg_symbol_H-M Pna21
_cod_original_formula_sum 'C19 H29.50 Ag N8 O6.75'
_cod_database_code 7103292

loop_
_symmetry_equiv_pos_as_xyz
'x, y, z'
'-x, -y, z+1/2'
'-x+1/2, y+1/2, z+1/2'
'x+1/2, -y+1/2, z'

loop_
_atom_site_label
_atom_site_type_symbol
_atom_site_fract_x
_atom_site_fract_y
_atom_site_fract_z
_atom_site_U_iso_or_equiv
_atom_site_adp_type
_atom_site_occupancy
_atom_site_symmetry_multiplicity
_atom_site_calc_flag
_atom_site_refinement_flags
_atom_site_disorder_assembly
_atom_site_disorder_group
Ag1 Ag 0.130313(7) 0.59275(2) 0.14403(8) 0.03438(9) Uani 1 1 d . . .
O1 O 0.04410(7) 0.2256(2) -0.6907(5) 0.0351(6) Uani 1 1 d . . .
N1 N 0.08930(8) 0.5072(2) -0.0673(5) 0.0304(6) Uani 1 1 d . . .
C1 C 0.05298(10) 0.4950(3) 0.0054(7) 0.0324(8) Uani 1 1 d . . .
H1 H 0.0447 0.5324 0.1399 0.039 Uiso 1 1 calc R . .
O2 O 0.13640(7) -0.2181(2) -2.0732(5) 0.0320(6) Uani 1 1 d . . .
N2 N 0.09246(8) 0.3386(2) -0.5778(5) 0.0295(7) Uani 1 1 d . . .
H2 H 0.1155 0.3604 -0.6172 0.035 Uiso 1 1 calc R . .
C2 C 0.02727(10) 0.4297(3) -0.1097(7) 0.0334(8) Uani 1 1 d . . .
H2A H 0.0019 0.4220 -0.0526 0.040 Uiso 1 1 calc R . .
O3 O 0.19032(8) 0.4279(3) -0.1795(5) 0.0468(8) Uani 1 1 d . . .
N3 N 0.10111(8) 0.2249(2) -0.8775(7) 0.0320(7) Uani 1 1 d . . .
H3 H 0.1243 0.2518 -0.8800 0.038 Uiso 1 1 calc R . .
C3 C 0.03859(10) 0.3757(3) -0.3087(6) 0.0299(9) Uani 1 1 d . . .
H3A H 0.0212 0.3317 -0.3915 0.036 Uiso 1 1 calc R . .
O4 O 0.25119(8) 0.4283(2) -0.1180(6) 0.0426(7) Uani 1 1 d . . .
N4 N 0.17289(7) -0.1121(2) -1.8474(8) 0.0310(6) Uani 1 1 d . . .
H4 H 0.1955 -0.0834 -1.8226 0.037 Uiso 1 1 calc R . .
C4 C 0.07629(9) 0.3881(3) -0.3832(8) 0.0273(7) Uani 1 1 d . . .
O5 O 0.22831(9) 0.3649(3) -0.4404(5) 0.0449(8) Uani 1 1 d . . .
N5 N 0.20165(8) -0.2140(2) -2.1240(5) 0.0307(7) Uani 1 1 d . . .
H5 H 0.2229 -0.1891 -2.0633 0.037 Uiso 1 1 calc R . .
C5 C 0.10030(10) 0.4548(3) -0.2583(6) 0.0287(7) Uani 1 1 d . . .
H5A H 0.1258 0.4637 -0.3110 0.034 Uiso 1 1 calc R . .
O6 O 0.16905(8) 0.3458(3) -0.7477(6) 0.0397(7) Uani 1 1 d . . .
N6 N 0.18048(9) -0.3746(3) -2.6412(6) 0.0315(7) Uani 1 1 d . . .
H6 H 0.1606 -0.3953 -2.7237 0.038 Uiso 1 1 calc R . .
C6 C 0.07676(10) 0.2593(3) -0.7165(6) 0.0280(7) Uani 1 1 d . . .
N7 N 0.22329(11) 0.4076(3) -0.2438(7) 0.0348(8) Uani 1 1 d . . .
C7 C 0.09099(11) 0.1448(3) -1.0495(7) 0.0321(8) Uani 1 1 d . . .
H7A H 0.0704 0.1722 -1.1510 0.039 Uiso 1 1 calc R . .
H7B H 0.0815 0.0799 -0.9705 0.039 Uiso 1 1 calc R . .
N8 N 0.07635(11) 0.6721(3) 0.4166(7) 0.0485(9) Uani 1 1 d . . .
C8 C 0.12609(10) 0.1177(3) -1.1957(7) 0.0312(8) Uani 1 1 d . . .
H8A H 0.1351 0.1826 -1.2767 0.037 Uiso 1 1 calc R . .
H8B H 0.1469 0.0928 -1.0926 0.037 Uiso 1 1 calc R . .
C9 C 0.11704(9) 0.0318(3) -1.3740(9) 0.0307(7) Uani 1 1 d . . .
H9A H 0.0957 0.0564 -1.4735 0.037 Uiso 1 1 calc R . .
H9B H 0.1084 -0.0331 -1.2917 0.037 Uiso 1 1 calc R . .
C10 C 0.15119(10) 0.0036(3) -1.5284(6) 0.0324(8) Uani 1 1 d . . .
H10A H 0.1599 0.0680 -1.6122 0.039 Uiso 1 1 calc R . .
H10B H 0.1726 -0.0221 -1.4306 0.039 Uiso 1 1 calc R . .
C11 C 0.14014(12) -0.0819(3) -1.7024(7) 0.0328(8) Uani 1 1 d . . .
H11A H 0.1306 -0.1454 -1.6182 0.039 Uiso 1 1 calc R . .
H11B H 0.1192 -0.0552 -1.8027 0.039 Uiso 1 1 calc R . .
C12 C 0.16825(10) -0.1833(3) -2.0169(6) 0.0297(7) Uani 1 1 d . . .
C13 C 0.20576(10) -0.2803(3) -2.3189(7) 0.0298(9) Uani 1 1 d . . .
C14 C 0.24235(9) -0.3094(3) -2.3846(8) 0.0328(8) Uani 1 1 d . . .
H14 H 0.2638 -0.2876 -2.2952 0.039 Uiso 1 1 calc R . .
C15 C 0.24729(11) -0.3705(3) -2.5815(7) 0.0364(9) Uani 1 1 d . . .
H15 H 0.2722 -0.3909 -2.6295 0.044 Uiso 1 1 calc R . .
C16 C 0.21567(12) -0.4017(3) -2.7083(7) 0.0351(9) Uani 1 1 d . . .
H16 H 0.2190 -0.4431 -2.8451 0.042 Uiso 1 1 calc R . .
C17 C 0.17516(10) -0.3168(3) -2.4511(7) 0.0309(8) Uani 1 1 d . . .
H17 H 0.1498 -0.2999 -2.4041 0.037 Uiso 1 1 calc R . .
C18 C 0.06414(12) 0.7207(4) 0.5647(9) 0.0487(12) Uani 1 1 d . . .
C19 C 0.04890(15) 0.7840(5) 0.7593(12) 0.081(2) Uani 1 1 d . . .
H19A H 0.0245 0.7537 0.8103 0.121 Uiso 1 1 calc R . .
H19B H 0.0449 0.8577 0.7085 0.121 Uiso 1 1 calc R . .
H19C H 0.0671 0.7828 0.8886 0.121 Uiso 1 1 calc R . .
H1O H 0.1777(14) 0.384(4) -0.858(12) 0.049(13) Uiso 1 1 d . . .
H2O H 0.1860(16) 0.361(4) -0.620(10) 0.059(15) Uiso 1 1 d . . .
O7 O 0.0166(3) 0.0190(7) -0.587(3) 0.100(5) Uani 0.50 1 d P A 1
O7A O 0.0138(7) -0.031(2) -0.707(5) 0.105(8) Uani 0.25 1 d P B 2

loop_
_atom_site_aniso_label
_atom_site_aniso_U_11
_atom_site_aniso_U_22
_atom_site_aniso_U_33
_atom_site_aniso_U_23
_atom_site_aniso_U_13
_atom_site_aniso_U_12
Ag1 0.02688(13) 0.04418(15) 0.03207(14) -0.01011(16) -0.00266(15) -0.00604(11)
O1 0.0223(13) 0.0414(15) 0.0415(15) -0.0084(13) 0.0019(11) -0.0071(11)
N1 0.0228(14) 0.0389(17) 0.0294(15) -0.0047(13) -0.0033(12) -0.0005(13)
C1 0.0277(18) 0.040(2) 0.0298(18) -0.0067(15) 0.0015(14) 0.0035(15)
O2 0.0226(12) 0.0375(14) 0.0360(14) -0.0086(11) -0.0021(10) -0.0032(10)
N2 0.0184(13) 0.0387(17) 0.0314(16) -0.0055(13) 0.0022(11) -0.0059(12)
C2 0.0210(17) 0.046(2) 0.034(2) -0.0066(16) 0.0015(14) 0.0021(15)
O3 0.0246(14) 0.077(2) 0.0390(17) -0.0064(15) 0.0055(12) 0.0114(14)
N3 0.0269(14) 0.0350(14) 0.0341(17) -0.0070(17) 0.0019(16) -0.0038(11)
C3 0.0193(16) 0.0373(17) 0.033(2) -0.0035(14) -0.0050(13) -0.0013(13)
O4 0.0293(14) 0.0592(18) 0.0393(15) -0.0127(14) -0.0021(12) 0.0067(13)
N4 0.0198(12) 0.0356(14) 0.0375(15) -0.011(2) 0.0023(19) -0.0029(10)
C4 0.0228(14) 0.0290(15) 0.030(2) 0.0006(15) -0.0049(16) 0.0020(11)
O5 0.0301(15) 0.066(2) 0.0385(16) -0.0198(16) 0.0002(12) 0.0108(15)
N5 0.0212(15) 0.0389(17) 0.0319(16) -0.0098(14) -0.0009(12) -0.0005(12)
C5 0.0198(17) 0.0370(19) 0.0292(16) -0.0020(16) 0.0028(13) 0.0020(14)
O6 0.0266(14) 0.0546(18) 0.0378(15) -0.0033(15) 0.0017(12) -0.0062(13)
N6 0.0216(14) 0.0388(17) 0.0342(17) -0.0026(14) -0.0033(12) -0.0023(13)
C6 0.0222(17) 0.0323(18) 0.0295(18) -0.0023(15) -0.0015(13) 0.0005(14)
N7 0.0290(19) 0.045(2) 0.0306(17) 0.0034(15) 0.0013(15) 0.0059(14)
C7 0.0277(18) 0.0329(19) 0.036(2) -0.0077(16) 0.0000(15) -0.0025(15)
N8 0.036(2) 0.055(2) 0.054(2) -0.012(2) 0.0039(17) -0.0040(17)
C8 0.0278(19) 0.0332(18) 0.033(2) -0.0017(15) 0.0034(14) -0.0009(15)
C9 0.0260(15) 0.0348(16) 0.0312(19) -0.0041(19) -0.0001(19) -0.0003(12)
C10 0.0273(18) 0.040(2) 0.0303(18) -0.0050(16) 0.0006(14) -0.0027(15)
C11 0.0293(19) 0.037(2) 0.032(2) -0.0059(15) 0.0012(15) 0.0009(15)
C12 0.0228(17) 0.0339(18) 0.0325(19) 0.0002(15) -0.0002(14) -0.0002(14)
C13 0.0243(16) 0.0284(15) 0.037(3) -0.0014(15) -0.0016(15) -0.0012(12)
C14 0.0201(15) 0.0398(18) 0.039(2) -0.0069(18) -0.0028(16) -0.0015(13)
C15 0.0224(18) 0.045(2) 0.042(2) -0.0085(19) 0.0009(16) 0.0022(16)
C16 0.032(2) 0.039(2) 0.035(2) -0.0075(16) -0.0014(16) -0.0002(16)
C17 0.0242(18) 0.0318(18) 0.0367(18) -0.0015(15) -0.0026(14) 0.0003(14)
C18 0.0218(19) 0.044(2) 0.080(4) -0.007(2) 0.0012(18) -0.0112(17)
C19 0.032(3) 0.083(4) 0.127(5) -0.059(4) 0.026(3) -0.011(3)
O7 0.055(5) 0.037(4) 0.209(14) 0.051(6) -0.052(7) -0.021(4)
O7A 0.061(14) 0.094(17) 0.16(2) -0.037(16) 0.010(13) 0.012(12)

loop_
_atom_type_symbol
_atom_type_description
_atom_type_scat_dispersion_real
_atom_type_scat_dispersion_imag
_atom_type_scat_source
C C 0.0033 0.0016 'International Tables Vol C Tables 4.2.6.8 and 6.1.1.4'
H H 0.0000 0.0000 'International Tables Vol C Tables 4.2.6.8 and 6.1.1.4'
N N 0.0061 0.0033 'International Tables Vol C Tables 4.2.6.8 and 6.1.1.4'
O O 0.0106 0.0060 'International Tables Vol C Tables 4.2.6.8 and 6.1.1.4'
Ag Ag -0.8971 1.1015 'International Tables Vol C Tables 4.2.6.8 and 6.1.1.4'

loop_
_geom_angle_atom_site_label_1
_geom_angle_atom_site_label_2
_geom_angle_atom_site_label_3
_geom_angle
_geom_angle_site_symmetry_1
_geom_angle_site_symmetry_3
_geom_angle_publ_flag
N1 Ag1 N6 160.47(12) . 1_568 ?
C5 N1 C1 118.1(3) . . ?
C5 N1 Ag1 121.0(2) . . ?
C1 N1 Ag1 120.5(2) . . ?
N1 C1 C2 122.1(3) . . ?
N1 C1 H1 118.9 . . ?
C2 C1 H1 118.9 . . ?
C6 N2 C4 128.2(3) . . ?
C6 N2 H2 115.9 . . ?
C4 N2 H2 115.9 . . ?
C1 C2 C3 119.9(3) . . ?
C1 C2 H2A 120.1 . . ?
C3 C2 H2A 120.1 . . ?
C6 N3 C7 122.8(3) . . ?
C6 N3 H3 118.6 . . ?
C7 N3 H3 118.6 . . ?
C2 C3 C4 117.9(3) . . ?
C2 C3 H3A 121.0 . . ?
C4 C3 H3A 121.0 . . ?
C12 N4 C11 119.6(3) . . ?
C12 N4 H4 120.2 . . ?
C11 N4 H4 120.2 . . ?
C5 C4 C3 118.7(4) . . ?
C5 C4 N2 116.0(3) . . ?
C3 C4 N2 125.3(3) . . ?
C12 N5 C13 127.6(3) . . ?
C12 N5 H5 116.2 . . ?
C13 N5 H5 116.2 . . ?
N1 C5 C4 123.3(3) . . ?
N1 C5 H5A 118.3 . . ?
C4 C5 H5A 118.3 . . ?
H1O O6 H2O 104(5) . . ?
C17 N6 C16 120.5(3) . . ?
C17 N6 Ag1 117.2(2) . 1_542 ?
C16 N6 Ag1 122.0(3) . 1_542 ?
C17 N6 H6 119.7 . . ?
C16 N6 H6 119.7 . . ?
Ag1 N6 H6 6.4 1_542 . ?
O1 C6 N3 124.6(3) . . ?
O1 C6 N2 123.1(3) . . ?
N3 C6 N2 112.3(3) . . ?
O3 N7 O4 121.0(4) . . ?
O3 N7 O5 118.9(4) . . ?
O4 N7 O5 120.1(4) . . ?
N3 C7 C8 109.5(3) . . ?
N3 C7 H7A 109.8 . . ?
C8 C7 H7A 109.8 . . ?
N3 C7 H7B 109.8 . . ?
C8 C7 H7B 109.8 . . ?
H7A C7 H7B 108.2 . . ?
C9 C8 C7 111.2(3) . . ?
C9 C8 H8A 109.4 . . ?
C7 C8 H8A 109.4 . . ?
C9 C8 H8B 109.4 . . ?
C7 C8 H8B 109.4 . . ?
H8A C8 H8B 108.0 . . ?
C8 C9 C10 113.1(3) . . ?
C8 C9 H9A 109.0 . . ?
C10 C9 H9A 109.0 . . ?
C8 C9 H9B 109.0 . . ?
C10 C9 H9B 109.0 . . ?
H9A C9 H9B 107.8 . . ?
C11 C10 C9 110.3(3) . . ?
C11 C10 H10A 109.6 . . ?
C9 C10 H10A 109.6 . . ?
C11 C10 H10B 109.6 . . ?
C9 C10 H10B 109.6 . . ?
H10A C10 H10B 108.1 . . ?
N4 C11 C10 111.1(3) . . ?
N4 C11 H11A 109.4 . . ?
C10 C11 H11A 109.4 . . ?
N4 C11 H11B 109.4 . . ?
C10 C11 H11B 109.4 . . ?
H11A C11 H11B 108.0 . . ?
O2 C12 N4 122.5(3) . . ?
O2 C12 N5 123.2(3) . . ?
N4 C12 N5 114.3(3) . . ?
C14 C13 C17 118.3(4) . . ?
C14 C13 N5 118.0(3) . . ?
C17 C13 N5 123.6(3) . . ?
C15 C14 C13 119.2(3) . . ?
C15 C14 H14 120.4 . . ?
C13 C14 H14 120.4 . . ?
C14 C15 C16 119.4(3) . . ?
C14 C15 H15 120.3 . . ?
C16 C15 H15 120.3 . . ?
N6 C16 C15 120.9(4) . . ?
N6 C16 H16 119.6 . . ?
C15 C16 H16 119.6 . . ?
N6 C17 C13 121.6(3) . . ?
N6 C17 H17 119.2 . . ?
C13 C17 H17 119.2 . . ?
N8 C18 C19 179.0(5) . . ?
C18 C19 H19A 109.5 . . ?
C18 C19 H19B 109.5 . . ?
H19A C19 H19B 109.5 . . ?
C18 C19 H19C 109.5 . . ?
H19A C19 H19C 109.5 . . ?
H19B C19 H19C 109.5 . . ?

loop_
_geom_bond_atom_site_label_1
_geom_bond_atom_site_label_2
_geom_bond_distance
_geom_bond_site_symmetry_2
_geom_bond_publ_flag
Ag1 N1 2.166(3) . ?
Ag1 N6 2.185(3) 1_568 ?
O1 C6 1.227(4) . ?
N1 C5 1.337(5) . ?
N1 C1 1.346(5) . ?
C1 C2 1.385(5) . ?
C1 H1 0.9500 . ?
O2 C12 1.240(4) . ?
N2 C6 1.389(4) . ?
N2 C4 1.400(5) . ?
N2 H2 0.8800 . ?
C2 C3 1.389(5) . ?
C2 H2A 0.9500 . ?
O3 N7 1.238(5) . ?
N3 C6 1.330(5) . ?
N3 C7 1.455(5) . ?
N3 H3 0.8800 . ?
C3 C4 1.395(5) . ?
C3 H3A 0.9500 . ?
O4 N7 1.242(5) . ?
N4 C12 1.333(5) . ?
N4 C11 1.467(5) . ?
N4 H4 0.8800 . ?
C4 C5 1.387(5) . ?
O5 N7 1.264(4) . ?
N5 C12 1.376(4) . ?
N5 C13 1.404(5) . ?
N5 H5 0.8800 . ?
C5 H5A 0.9500 . ?
O6 H1O 0.85(6) . ?
O6 H2O 0.96(6) . ?
N6 C17 1.326(5) . ?
N6 C16 1.334(5) . ?
N6 Ag1 2.185(3) 1_542 ?
N6 H6 0.8800 . ?
C7 C8 1.527(5) . ?
C7 H7A 0.9900 . ?
C7 H7B 0.9900 . ?
N8 C18 1.132(6) . ?
C8 C9 1.523(6) . ?
C8 H8A 0.9900 . ?
C8 H8B 0.9900 . ?
C9 C10 1.530(5) . ?
C9 H9A 0.9900 . ?
C9 H9B 0.9900 . ?
C10 C11 1.519(5) . ?
C10 H10A 0.9900 . ?
C10 H10B 0.9900 . ?
C11 H11A 0.9900 . ?
C11 H11B 0.9900 . ?
C13 C14 1.384(5) . ?
C13 C17 1.391(5) . ?
C14 C15 1.379(6) . ?
C14 H14 0.9500 . ?
C15 C16 1.382(5) . ?
C15 H15 0.9500 . ?
C16 H16 0.9500 . ?
C17 H17 0.9500 . ?
C18 C19 1.473(7) . ?
C19 H19A 0.9800 . ?
C19 H19B 0.9800 . ?
C19 H19C 0.9800 . ?

loop_
_geom_hbond_atom_site_label_D
_geom_hbond_atom_site_label_H
_geom_hbond_atom_site_label_A
_geom_hbond_distance_DH
_geom_hbond_distance_HA
_geom_hbond_distance_DA
_geom_hbond_angle_DHA
_geom_hbond_site_symmetry_A
N2 H2 O6 0.88 2.03 2.853(4) 155.9 .
N3 H3 O6 0.88 2.10 2.917(4) 153.7 .
N4 H4 O4 0.88 2.21 3.008(4) 150.6 3_543
N5 H5 O5 0.88 1.97 2.846(4) 177.5 3_543
O6 H1O O3 0.85(6) 1.98(7) 2.790(5) 159(5) 1_554
O6 H2O O5 0.96(6) 1.81(6) 2.735(4) 162(5) .
O6 H2O N7 0.96(6) 2.60(6) 3.551(5) 172(4) .

loop_
_geom_torsion_atom_site_label_1
_geom_torsion_atom_site_label_2
_geom_torsion_atom_site_label_3
_geom_torsion_atom_site_label_4
_geom_torsion
_geom_torsion_site_symmetry_1
_geom_torsion_site_symmetry_2
_geom_torsion_site_symmetry_3
_geom_torsion_site_symmetry_4
_geom_torsion_publ_flag
N6 Ag1 N1 C5 -56.2(5) 1_568 . . . ?
N6 Ag1 N1 C1 115.8(4) 1_568 . . . ?
C5 N1 C1 C2 0.6(6) . . . . ?
Ag1 N1 C1 C2 -171.7(3) . . . . ?
N1 C1 C2 C3 -1.0(6) . . . . ?
C1 C2 C3 C4 1.2(6) . . . . ?
C2 C3 C4 C5 -1.1(5) . . . . ?
C2 C3 C4 N2 179.2(4) . . . . ?
C6 N2 C4 C5 171.7(4) . . . . ?
C6 N2 C4 C3 -8.6(6) . . . . ?
C1 N1 C5 C4 -0.6(5) . . . . ?
Ag1 N1 C5 C4 171.7(3) . . . . ?
C3 C4 C5 N1 0.9(6) . . . . ?
N2 C4 C5 N1 -179.4(3) . . . . ?
C7 N3 C6 O1 2.4(6) . . . . ?
C7 N3 C6 N2 -177.7(3) . . . . ?
C4 N2 C6 O1 4.4(6) . . . . ?
C4 N2 C6 N3 -175.5(3) . . . . ?
C6 N3 C7 C8 -175.9(4) . . . . ?
N3 C7 C8 C9 178.4(3) . . . . ?
C7 C8 C9 C10 178.8(3) . . . . ?
C8 C9 C10 C11 -179.7(3) . . . . ?
C12 N4 C11 C10 -177.3(4) . . . . ?
C9 C10 C11 N4 -178.3(3) . . . . ?
C11 N4 C12 O2 7.1(6) . . . . ?
C11 N4 C12 N5 -173.2(3) . . . . ?
C13 N5 C12 O2 5.3(6) . . . . ?
C13 N5 C12 N4 -174.4(3) . . . . ?
C12 N5 C13 C14 -173.7(4) . . . . ?
C12 N5 C13 C17 7.3(6) . . . . ?
C17 C13 C14 C15 1.9(6) . . . . ?
N5 C13 C14 C15 -177.1(4) . . . . ?
C13 C14 C15 C16 -0.3(6) . . . . ?
C17 N6 C16 C15 0.1(6) . . . . ?
Ag1 N6 C16 C15 173.2(3) 1_542 . . . ?
C14 C15 C16 N6 -0.8(6) . . . . ?
C16 N6 C17 C13 1.6(6) . . . . ?
Ag1 N6 C17 C13 -171.7(3) 1_542 . . . ?
C14 C13 C17 N6 -2.7(6) . . . . ?
N5 C13 C17 N6 176.3(3) . . . . ?
